data_7719767
loop_
_publ_author_name
'Mongkhonratanachai, Machima'
'Jana, Subhendu'
'Maggard, Paul A.'

_publ_section_title
;
 Interplay of dual-site metal disorder on the thermodynamic stability and
 electronic structures of Cu(I)-containing molybdovanadate and
 tungstovanadate compounds.
;
_journal_issue 46
_journal_name_full 'Dalton transactions (Cambridge, England : 2003)'
_journal_page_first 17102
_journal_page_last 17111
_journal_paper_doi 10.1039/d5dt02255j
_journal_volume 54
_journal_year 2025
_chemical_formula_moiety 'Cu Mo O6 V'
_chemical_formula_sum 'Cu Mo O6 V'
_chemical_formula_weight 306.42
_space_group_crystal_system monoclinic
_space_group_IT_number 12
_space_group_name_Hall '-C 2y'
_space_group_name_H-M_alt 'C 1 2/m 1'
_audit_creation_date 2025-06-18
_audit_creation_method
;
Olex2 1.5
(compiled 2025.05.31 svn.r86d253d1 for OlexSys, GUI svn.r7254)
;
_audit_update_record
;
2025-06-18 deposited with the CCDC.	2025-10-28 downloaded from the CCDC.
;
_cell_angle_alpha 90
_cell_angle_beta 111.483(8)
_cell_angle_gamma 90
_cell_formula_units_Z 2
_cell_length_a 9.4454(9)
_cell_length_b 3.6768(2)
_cell_length_c 6.4863(5)
_cell_measurement_reflns_used 619
_cell_measurement_temperature 300
_cell_measurement_theta_max 32.0770
_cell_measurement_theta_min 3.3680
_cell_volume 209.61(3)
_computing_molecular_graphics 'Olex2 1.5 (Dolomanov et al., 2009)'
_computing_publication_material 'Olex2 1.5 (Dolomanov et al., 2009)'
_computing_structure_refinement 'SHELXL 2019/3 (Sheldrick, 2015)'
_computing_structure_solution 'SHELXT 2018/2 (Sheldrick, 2018)'
_diffrn_ambient_temperature 300
_diffrn_measured_fraction_theta_full 0.995
_diffrn_measured_fraction_theta_max 0.997
_diffrn_measurement_device_type 'XtaLAB Synergy, Dualflex, HyPix-Arc 100'
_diffrn_measurement_method 'four-circle diffractometer'
_diffrn_radiation_type MoK\a
_diffrn_radiation_wavelength 0.71073
_diffrn_reflns_av_R_equivalents 0.0311
_diffrn_reflns_av_unetI/netI 0.0450
_diffrn_reflns_Laue_measured_fraction_full 0.995
_diffrn_reflns_Laue_measured_fraction_max 0.997
_diffrn_reflns_limit_h_max 13
_diffrn_reflns_limit_h_min -13
_diffrn_reflns_limit_k_max 5
_diffrn_reflns_limit_k_min -5
_diffrn_reflns_limit_l_max 9
_diffrn_reflns_limit_l_min -8
_diffrn_reflns_number 899
_diffrn_reflns_point_group_measured_fraction_full 0.995
_diffrn_reflns_point_group_measured_fraction_max 0.997
_diffrn_reflns_theta_full 25.242
_diffrn_reflns_theta_max 30.486
_diffrn_reflns_theta_min 3.375
_diffrn_source 'micro-focus sealed X-ray tube'
_exptl_absorpt_coefficient_mu 10.090
_exptl_absorpt_correction_type multi-scan
_exptl_absorpt_process_details 'SCALE3 ABSPACK'
_exptl_crystal_colour black
_exptl_crystal_density_diffrn 4.855
_exptl_crystal_description needle
_exptl_crystal_F_000 284
_exptl_crystal_size_max 0.05
_exptl_crystal_size_mid 0.03
_exptl_crystal_size_min 0.02
_exptl_transmission_factor_max 1.00000
_exptl_transmission_factor_min 0.83565
_refine_diff_density_max 0.836
_refine_diff_density_min -0.860
_refine_diff_density_rms 0.215
_refine_ls_extinction_coef 0.0086(15)
_refine_ls_extinction_expression Fc^*^=kFc[1+0.001xFc^2^\l^3^/sin(2\q)]^-1/4^
_refine_ls_extinction_method 'SHELXL-2019/2 (Sheldrick 2019)'
_refine_ls_goodness_of_fit_ref 1.053
_refine_ls_hydrogen_treatment undef
_refine_ls_matrix_type full
_refine_ls_number_parameters 30
_refine_ls_number_reflns 367
_refine_ls_number_restraints 0
_refine_ls_restrained_S_all 1.053
_refine_ls_R_factor_all 0.0303
_refine_ls_R_factor_gt 0.0272
_refine_ls_shift/su_max 0.032
_refine_ls_shift/su_mean 0.010
_refine_ls_structure_factor_coef Fsqd
_refine_ls_weighting_details 'w=1/[\s^2^(Fo^2^)+(0.0220P)^2^] where P=(Fo^2^+2Fc^2^)/3'
_refine_ls_weighting_scheme calc
_refine_ls_wR_factor_gt 0.0538
_refine_ls_wR_factor_ref 0.0562
_reflns_Friedel_coverage 0.000
_reflns_number_gt 331
_reflns_number_total 367
_reflns_threshold_expression 'I > 2\s(I)'
_cod_data_source_file d5dt02255j2.cif
_cod_data_source_block cuvmoo6
_cod_depositor_comments 'Adding full bibliography for 7719767--7719769.cif.'
_cod_database_code 7719767
_shelx_shelxl_version_number 2019/3
_shelx_space_group_comment
;
The symmetry employed for this shelxl refinement is uniquely defined
by the following loop, which should always be used as a source of
symmetry information in preference to the above space-group names.
They are only intended as comments.
;
_exptl_absorpt_special_details multi-scan
_olex2_refinement_description
;
1. Shared sites
{Mo1, V1}
2. Uiso/Uaniso restraints and constraints
Uanis(Mo1) = Uanis(V1)
3. Others
 Fixed Sof: Mo1(0.25) V1(0.25)
;
_olex2_submission_special_instructions 'No special instructions were received'

loop_
_space_group_symop_operation_xyz
'x, y, z'
'-x, y, -z'
'x+1/2, y+1/2, z'
'-x+1/2, y+1/2, -z'
'-x, -y, -z'
'x, -y, z'
'-x+1/2, -y+1/2, -z'
'x+1/2, -y+1/2, z'

loop_
_atom_site_label
_atom_site_type_symbol
_atom_site_fract_x
_atom_site_fract_y
_atom_site_fract_z
_atom_site_U_iso_or_equiv
_atom_site_adp_type
_atom_site_occupancy
_atom_site_site_symmetry_order
_atom_site_calc_flag
_atom_site_refinement_flags_posn
_atom_site_refinement_flags_adp
_atom_site_refinement_flags_occupancy
_atom_site_disorder_assembly
_atom_site_disorder_group
Mo1 Mo 0.18335(6) 0.000000 0.14758(8) 0.00779(19) Uani 0.5 2 d S T P . .
V1 V 0.18335(6) 0.000000 0.14758(8) 0.00779(19) Uani 0.5 2 d S T P . .
Cu1 Cu 0.000000 0.000000 0.500000 0.0422(4) Uani 1 4 d S T P . .
O1 O 0.0222(4) 0.000000 0.2134(5) 0.0115(7) Uani 1 2 d S T P . .
O2 O 0.3291(4) 0.000000 0.3918(5) 0.0134(7) Uani 1 2 d S T P . .
O3 O 0.6899(4) 0.000000 0.0633(5) 0.0107(7) Uani 1 2 d S T P . .

loop_
_atom_site_aniso_label
_atom_site_aniso_U_11
_atom_site_aniso_U_22
_atom_site_aniso_U_33
_atom_site_aniso_U_23
_atom_site_aniso_U_13
_atom_site_aniso_U_12
Mo1 0.0097(3) 0.0064(3) 0.0087(3) 0.000 0.0049(2) 0.000
V1 0.0097(3) 0.0064(3) 0.0087(3) 0.000 0.0049(2) 0.000
Cu1 0.0207(6) 0.0914(11) 0.0147(5) 0.000 0.0069(4) 0.000
O1 0.0105(16) 0.0084(16) 0.0159(16) 0.000 0.0051(13) 0.000
O2 0.0101(16) 0.0163(17) 0.0144(15) 0.000 0.0050(13) 0.000
O3 0.0129(17) 0.0064(15) 0.0145(15) 0.000 0.0070(14) 0.000

loop_
_atom_type_symbol
_atom_type_description
_atom_type_scat_dispersion_real
_atom_type_scat_dispersion_imag
_atom_type_scat_source
Cu Cu 0.3201 1.2651 'International Tables Vol C Tables 4.2.6.8 and 6.1.1.4'
Mo Mo -1.6832 0.6857 'International Tables Vol C Tables 4.2.6.8 and 6.1.1.4'
O O 0.0106 0.0060 'International Tables Vol C Tables 4.2.6.8 and 6.1.1.4'
V V 0.3005 0.5294 'International Tables Vol C Tables 4.2.6.8 and 6.1.1.4'

loop_
_geom_angle_atom_site_label_1
_geom_angle_atom_site_label_2
_geom_angle_atom_site_label_3
_geom_angle
_geom_angle_site_symmetry_1
_geom_angle_site_symmetry_3
_geom_angle_publ_flag
O1 Mo1 O1 76.88(14) . 5 ?
O1 Mo1 O3 101.14(10) . 3_445 ?
O1 Mo1 O3 156.47(14) . 5_655 ?
O1 Mo1 O3 101.14(10) . 3_455 ?
O2 Mo1 O1 105.07(15) . . ?
O2 Mo1 O1 178.05(12) . 5 ?
O2 Mo1 O3 99.66(10) . 3_455 ?
O2 Mo1 O3 99.66(10) . 3_445 ?
O2 Mo1 O3 98.46(14) . 5_655 ?
O3 Mo1 O1 79.86(10) 3_445 5 ?
O3 Mo1 O1 79.86(10) 3_455 5 ?
O3 Mo1 O1 79.59(11) 5_655 5 ?
O3 Mo1 O3 74.50(9) 3_455 5_655 ?
O3 Mo1 O3 74.50(9) 3_445 5_655 ?
O3 Mo1 O3 145.42(17) 3_445 3_455 ?
O1 Cu1 O1 180.0 5_556 . ?
O1 Cu1 O2 90.97(10) . 3_455 ?
O1 Cu1 O2 89.03(10) 5_556 3_445 ?
O1 Cu1 O2 89.03(10) 5_556 3_455 ?
O1 Cu1 O2 89.03(10) . 7_556 ?
O1 Cu1 O2 90.97(10) 5_556 7_546 ?
O1 Cu1 O2 90.97(10) 5_556 7_556 ?
O1 Cu1 O2 89.03(10) . 7_546 ?
O1 Cu1 O2 90.97(10) . 3_445 ?
O2 Cu1 O2 101.35(12) 3_445 3_455 ?
O2 Cu1 O2 180.00(17) 3_455 7_546 ?
O2 Cu1 O2 78.65(12) 3_445 7_546 ?
O2 Cu1 O2 180.00(17) 7_556 3_445 ?
O2 Cu1 O2 78.65(12) 7_556 3_455 ?
O2 Cu1 O2 101.35(12) 7_556 7_546 ?
Mo1 O1 Mo1 103.13(14) . 5 ?
Mo1 O1 Cu1 130.55(19) . . ?
Cu1 O1 Mo1 126.33(15) . 5 ?
Mo1 O2 Cu1 120.88(9) . 3 ?
Mo1 O2 Cu1 120.88(9) . 3_545 ?
Cu1 O2 Cu1 101.35(12) 3 3_545 ?
Mo1 O3 Mo1 105.50(9) 3 5_655 ?
Mo1 O3 Mo1 105.50(9) 3_545 5_655 ?
Mo1 O3 Mo1 145.42(17) 3 3_545 ?

loop_
_geom_bond_atom_site_label_1
_geom_bond_atom_site_label_2
_geom_bond_distance
_geom_bond_site_symmetry_2
_geom_bond_publ_flag
Mo1 O1 2.433(3) 5 ?
Mo1 O1 1.725(3) . ?
Mo1 O2 1.676(3) . ?
Mo1 O3 2.122(3) 5_655 ?
Mo1 O3 1.9254(9) 3_445 ?
Mo1 O3 1.9254(9) 3_455 ?
Cu1 O1 1.945(3) 5_556 ?
Cu1 O1 1.945(3) . ?
Cu1 O2 2.376(2) 7_556 ?
Cu1 O2 2.376(2) 3_455 ?
Cu1 O2 2.376(2) 7_546 ?
Cu1 O2 2.376(2) 3_445 ?

loop_
_geom_torsion_atom_site_label_1
_geom_torsion_atom_site_label_2
_geom_torsion_atom_site_label_3
_geom_torsion_atom_site_label_4
_geom_torsion
_geom_torsion_site_symmetry_1
_geom_torsion_site_symmetry_2
_geom_torsion_site_symmetry_3
_geom_torsion_site_symmetry_4
_geom_torsion_publ_flag
O1 Mo1 O1 Mo1 0.000(0) 5 . . 5 ?
O1 Mo1 O1 Cu1 180.0 5 . . . ?
O1 Mo1 O2 Cu1 -115.66(13) . . . 3 ?
O1 Mo1 O2 Cu1 115.66(13) . . . 3_545 ?
O2 Mo1 O1 Mo1 180.000(0) . . . 5 ?
O2 Mo1 O1 Cu1 0.0 . . . . ?
O3 Mo1 O1 Mo1 76.70(10) 3_455 . . 5 ?
O3 Mo1 O1 Mo1 -76.70(10) 3_445 . . 5 ?
O3 Mo1 O1 Mo1 0.000(1) 5_655 . . 5 ?
O3 Mo1 O1 Cu1 -103.30(10) 3_455 . . . ?
O3 Mo1 O1 Cu1 180.000(0) 5_655 . . . ?
O3 Mo1 O1 Cu1 103.30(10) 3_445 . . . ?
O3 Mo1 O2 Cu1 11.25(17) 3_445 . . 3_545 ?
O3 Mo1 O2 Cu1 -64.34(13) 5_655 . . 3_545 ?
O3 Mo1 O2 Cu1 139.93(15) 3_445 . . 3 ?
O3 Mo1 O2 Cu1 -139.93(15) 3_455 . . 3_545 ?
O3 Mo1 O2 Cu1 -11.25(17) 3_455 . . 3 ?
O3 Mo1 O2 Cu1 64.34(13) 5_655 . . 3 ?
